data_7207794
loop_
_publ_author_name
'Basu, Arghya'
'Das, Gopal'

_publ_section_title
;
 Amidothiourea as a potential receptor for organic bases by resonance
 assisted low barrier hydrogen bond formation: Structure and Hirshfeld
 surface analysis
;
_journal_issue 9
_journal_name_full CrystEngComm
_journal_page_first 3306
_journal_paper_doi 10.1039/c2ce06541j
_journal_volume 14
_journal_year 2012
_chemical_formula_sum 'C24 H27 N9 O6 S'
_chemical_formula_weight 569.61
_chemical_name_systematic
;
?
;
_space_group_IT_number 14
_symmetry_cell_setting monoclinic
_symmetry_space_group_name_Hall '-P 2ybc'
_symmetry_space_group_name_H-M 'P 1 21/c 1'
_atom_sites_solution_hydrogens geom
_atom_sites_solution_primary direct
_atom_sites_solution_secondary difmap
_audit_creation_method SHELXL-97
_cell_angle_alpha 90.00
_cell_angle_beta 100.345(7)
_cell_angle_gamma 90.00
_cell_formula_units_Z 4
_cell_length_a 8.3350(7)
_cell_length_b 12.3287(10)
_cell_length_c 25.638(3)
_cell_measurement_reflns_used 6515
_cell_measurement_temperature 298(2)
_cell_measurement_theta_max 18.81
_cell_measurement_theta_min 2.50
_cell_volume 2591.7(4)
_computing_cell_refinement 'Bruker SMART'
_computing_data_collection 'Bruker SMART'
_computing_data_reduction 'Bruker SAINT'
_computing_molecular_graphics 'Bruker SHELXTL'
_computing_publication_material 'Bruker SHELXTL'
_computing_structure_refinement 'SHELXL-97 (Sheldrick, 1997)'
_computing_structure_solution 'SHELXS-97 (Sheldrick, 1990)'
_diffrn_ambient_temperature 298(2)
_diffrn_measured_fraction_theta_full 0.988
_diffrn_measured_fraction_theta_max 0.988
_diffrn_radiation_monochromator graphite
_diffrn_radiation_source 'fine-focus sealed tube'
_diffrn_radiation_type MoK\a
_diffrn_radiation_wavelength 0.71073
_diffrn_reflns_av_R_equivalents 0.1278
_diffrn_reflns_av_sigmaI/netI 0.1189
_diffrn_reflns_limit_h_max 11
_diffrn_reflns_limit_h_min -9
_diffrn_reflns_limit_k_max 16
_diffrn_reflns_limit_k_min -16
_diffrn_reflns_limit_l_max 30
_diffrn_reflns_limit_l_min -31
_diffrn_reflns_number 24884
_diffrn_reflns_theta_full 28.42
_diffrn_reflns_theta_max 28.42
_diffrn_reflns_theta_min 1.61
_exptl_absorpt_coefficient_mu 0.185
_exptl_absorpt_correction_T_max 0.958
_exptl_absorpt_correction_T_min 0.944
_exptl_absorpt_correction_type multi-scan
_exptl_absorpt_process_details 'SADABS (Sheldrick, 1997)'
_exptl_crystal_colour ' red '
_exptl_crystal_density_diffrn 1.460
_exptl_crystal_density_method 'not measured'
_exptl_crystal_description block
_exptl_crystal_F_000 1192
_exptl_crystal_size_max 0.31
_exptl_crystal_size_mid 0.26
_exptl_crystal_size_min 0.23
_refine_diff_density_max 0.227
_refine_diff_density_min -0.254
_refine_diff_density_rms 0.043
_refine_ls_extinction_method none
_refine_ls_goodness_of_fit_ref 0.906
_refine_ls_matrix_type full
_refine_ls_number_parameters 361
_refine_ls_number_reflns 6141
_refine_ls_number_restraints 27
_refine_ls_restrained_S_all 0.906
_refine_ls_R_factor_all 0.1709
_refine_ls_R_factor_gt 0.0498
_refine_ls_shift/su_max 0.001
_refine_ls_shift/su_mean 0.000
_refine_ls_structure_factor_coef Fsqd
_refine_ls_weighting_details 'calc w=1/[\s^2^(Fo^2^)+(0.0000P)^2^+0.0000P] where P=(Fo^2^+2Fc^2^)/3'
_refine_ls_weighting_scheme calc
_refine_ls_wR_factor_gt 0.0831
_refine_ls_wR_factor_ref 0.0976
_reflns_number_gt 6410
_reflns_number_total 6440
_reflns_threshold_expression >2\s(I)
_cod_data_source_file c2ce06541j.txt
_cod_data_source_block Complex2
_cod_depositor_comments
;
The following automatic conversions were performed:

'_symmetry_cell_setting' value 'Monoclinic' changed to 'monoclinic'
according to /home/saulius/struct/CIF-dictionaries/cif_core.dic
dictionary named 'cif_core.dic' version 2.4.1 from 2010-06-29.

Automatic conversion script
Id: cif_fix_values 1715 2011-07-08 13:25:40Z adriana 
;
_cod_original_sg_symbol_H-M 'P 21/c '
_cod_database_code 7207794

loop_
_symmetry_equiv_pos_as_xyz
'x, y, z'
'-x, y+1/2, -z+1/2'
'-x, -y, -z'
'x, -y-1/2, z-1/2'

loop_
_atom_site_label
_atom_site_type_symbol
_atom_site_fract_x
_atom_site_fract_y
_atom_site_fract_z
_atom_site_U_iso_or_equiv
_atom_site_adp_type
_atom_site_occupancy
_atom_site_symmetry_multiplicity
_atom_site_calc_flag
_atom_site_refinement_flags
S1 S -0.06216(11) 0.47021(8) 0.69313(4) 0.0791(3) Uani 1 1 d .
O1 O 0.1798(2) 0.22040(17) 0.57609(8) 0.0599(6) Uani 1 1 d .
O2 O 0.4056(3) 0.0430(2) 0.43611(12) 0.0998(9) Uani 1 1 d .
O3 O 0.4906(3) 0.1366(2) 0.37538(12) 0.0952(9) Uani 1 1 d .
O5 O 0.3479(3) 0.6064(2) 0.43325(10) 0.0834(8) Uani 1 1 d .
O4 O 0.4882(3) 0.5248(2) 0.38209(11) 0.0899(8) Uani 1 1 d .
N1 N 0.0622(3) 0.5754(2) 0.61629(11) 0.0654(8) Uani 1 1 d D
H1N H 0.1061 0.5636 0.5943 0.079 Uiso 1 1 d RD
N2 N 0.0616(3) 0.3940(2) 0.61360(11) 0.0555(7) Uani 1 1 d D
H2N H 0.0321 0.3229 0.6281 0.067 Uiso 1 1 d RD
N3 N 0.1295(3) 0.4041(2) 0.56788(10) 0.0520(7) Uani 1 1 d .
N4 N 0.4293(4) 0.1293(3) 0.41494(14) 0.0745(9) Uani 1 1 d .
N5 N 0.4027(3) 0.5244(3) 0.41621(13) 0.0665(8) Uani 1 1 d .
C1 C 0.0380(3) 0.6867(3) 0.62554(15) 0.0602(9) Uani 1 1 d .
C2 C -0.0307(4) 0.7245(3) 0.66675(16) 0.0759(11) Uani 1 1 d D
H2 H -0.0635 0.6756 0.6904 0.091 Uiso 1 1 calc RD
C3 C -0.0519(4) 0.8346(4) 0.67353(19) 0.0926(14) Uani 1 1 d D
H3 H -0.0991 0.8592 0.7016 0.111 Uiso 1 1 calc RD
C4 C -0.0041(4) 0.9069(4) 0.6394(2) 0.0897(15) Uani 1 1 d D
H4 H -0.0200 0.9806 0.6443 0.108 Uiso 1 1 calc RD
C5 C 0.1197(5) 0.9452(3) 0.5605(2) 0.0925(15) Uani 1 1 d D
H5 H 0.1083 1.0193 0.5655 0.111 Uiso 1 1 calc RD
C6 C 0.1843(5) 0.9106(3) 0.5188(2) 0.0927(14) Uani 1 1 d D
H6 H 0.2163 0.9609 0.4956 0.111 Uiso 1 1 calc RD
C7 C 0.2037(4) 0.7989(3) 0.51018(16) 0.0785(11) Uani 1 1 d D
H7 H 0.2480 0.7751 0.4814 0.094 Uiso 1 1 calc RD
C8 C 0.1571(4) 0.7268(3) 0.54414(16) 0.0653(10) Uani 1 1 d D
H8 H 0.1699 0.6532 0.5382 0.078 Uiso 1 1 calc RD
C9 C 0.0896(3) 0.7593(3) 0.58829(16) 0.0595(9) Uani 1 1 d .
C10 C 0.0692(4) 0.8728(3) 0.59652(18) 0.0715(11) Uani 1 1 d .
C11 C 0.0230(3) 0.4826(3) 0.63970(13) 0.0541(8) Uani 1 1 d .
C12 C 0.1838(3) 0.3125(3) 0.55245(12) 0.0474(8) Uani 1 1 d .
C13 C 0.2603(3) 0.3195(3) 0.50500(12) 0.0450(7) Uani 1 1 d .
C14 C 0.3080(3) 0.2245(3) 0.48320(13) 0.0519(8) Uani 1 1 d D
H14 H 0.2891 0.1577 0.4978 0.062 Uiso 1 1 calc RD
C15 C 0.3825(3) 0.2298(3) 0.44026(14) 0.0538(9) Uani 1 1 d .
C16 C 0.4154(3) 0.3261(3) 0.41730(13) 0.0589(9) Uani 1 1 d D
H16 H 0.4679 0.3284 0.3882 0.071 Uiso 1 1 calc RD
C17 C 0.3662(3) 0.4191(3) 0.43991(13) 0.0502(8) Uani 1 1 d .
C18 C 0.2868(3) 0.4180(2) 0.48207(13) 0.0497(8) Uani 1 1 d D
H18 H 0.2513 0.4823 0.4952 0.060 Uiso 1 1 calc RD
N6 N 0.6298(3) 0.6794(2) 0.83157(10) 0.0571(7) Uani 1 1 d D
H6N H 0.7173 0.6893 0.8683 0.069 Uiso 1 1 d RD
N7 N 0.5234(3) 0.5613(2) 0.75872(12) 0.0704(8) Uani 1 1 d .
N8 N 0.3406(3) 0.6641(3) 0.80358(14) 0.0765(9) Uani 1 1 d .
N9 N 0.5040(4) 0.7575(2) 0.74837(12) 0.0739(8) Uani 1 1 d .
C19 C 0.4678(4) 0.6773(3) 0.84883(14) 0.0709(10) Uani 1 1 d D
H19A H 0.4646 0.6178 0.8734 0.085 Uiso 1 1 calc RD
H19B H 0.4516 0.7444 0.8669 0.085 Uiso 1 1 calc RD
C20 C 0.3477(4) 0.7543(3) 0.76720(17) 0.0925(13) Uani 1 1 d D
H20A H 0.3325 0.8219 0.7850 0.111 Uiso 1 1 calc RD
H20B H 0.2596 0.7473 0.7370 0.111 Uiso 1 1 calc RD
C21 C 0.6306(4) 0.7722(3) 0.79309(14) 0.0670(10) Uani 1 1 d D
H21A H 0.6146 0.8402 0.8105 0.080 Uiso 1 1 calc RD
H21B H 0.7353 0.7752 0.7816 0.080 Uiso 1 1 calc RD
C22 C 0.3673(4) 0.5617(3) 0.77682(16) 0.0837(12) Uani 1 1 d D
H22A H 0.3642 0.5017 0.8011 0.100 Uiso 1 1 calc RD
H22B H 0.2800 0.5513 0.7467 0.100 Uiso 1 1 calc RD
C23 C 0.6507(4) 0.5749(3) 0.80352(14) 0.0670(10) Uani 1 1 d D
H23A H 0.7554 0.5749 0.7920 0.080 Uiso 1 1 calc RD
H23B H 0.6493 0.5147 0.8278 0.080 Uiso 1 1 calc RD
C24 C 0.5269(4) 0.6539(3) 0.72297(15) 0.0893(12) Uani 1 1 d D
H24A H 0.6308 0.6547 0.7109 0.107 Uiso 1 1 calc RD
H24B H 0.4416 0.6449 0.6921 0.107 Uiso 1 1 calc RD
O6 O 0.0143(3) 0.6977(2) 0.82326(15) 0.1479(15) Uani 1 1 d D
H1O H 0.0480 0.6773 0.8589 0.222 Uiso 1 1 d RD
H2O H 0.1263 0.6882 0.8233 0.222 Uiso 1 1 d RD

loop_
_atom_site_aniso_label
_atom_site_aniso_U_11
_atom_site_aniso_U_22
_atom_site_aniso_U_33
_atom_site_aniso_U_23
_atom_site_aniso_U_13
_atom_site_aniso_U_12
S1 0.0835(6) 0.0974(7) 0.0629(7) -0.0037(6) 0.0307(5) -0.0047(5)
O1 0.0793(13) 0.0479(14) 0.0496(15) 0.0045(11) 0.0038(11) 0.0022(11)
O2 0.139(2) 0.0618(17) 0.107(2) -0.0096(17) 0.0440(18) 0.0127(16)
O3 0.125(2) 0.100(2) 0.067(2) -0.0149(17) 0.0369(18) 0.0176(15)
O5 0.1066(19) 0.0582(17) 0.087(2) 0.0099(15) 0.0229(16) -0.0040(13)
O4 0.0941(17) 0.100(2) 0.083(2) 0.0136(17) 0.0348(16) -0.0188(14)
N1 0.0690(17) 0.061(2) 0.071(2) -0.0041(17) 0.0239(15) 0.0069(14)
N2 0.0634(16) 0.0516(18) 0.055(2) 0.0075(15) 0.0193(15) -0.0011(13)
N3 0.0576(16) 0.0520(18) 0.048(2) 0.0035(14) 0.0138(14) -0.0014(12)
N4 0.081(2) 0.074(2) 0.067(3) -0.011(2) 0.0094(18) 0.0090(18)
N5 0.0647(18) 0.077(2) 0.054(2) 0.007(2) 0.0009(15) -0.0104(18)
C1 0.0480(18) 0.060(2) 0.068(3) -0.017(2) -0.0010(18) 0.0058(17)
C2 0.069(2) 0.078(3) 0.079(3) -0.023(2) 0.010(2) 0.010(2)
C3 0.076(3) 0.101(4) 0.097(4) -0.038(3) 0.004(2) 0.013(2)
C4 0.070(3) 0.075(3) 0.112(4) -0.044(3) -0.017(3) 0.019(2)
C5 0.090(3) 0.052(3) 0.121(5) -0.007(3) -0.022(3) 0.001(2)
C6 0.095(3) 0.062(3) 0.110(4) 0.024(3) -0.011(3) -0.006(2)
C7 0.084(2) 0.065(3) 0.085(3) 0.016(2) 0.010(2) -0.003(2)
C8 0.064(2) 0.053(2) 0.076(3) 0.003(2) 0.006(2) 0.0017(17)
C9 0.0489(18) 0.053(2) 0.070(3) -0.008(2) -0.0070(19) 0.0019(16)
C10 0.056(2) 0.055(3) 0.093(4) -0.016(3) -0.014(2) 0.0040(18)
C11 0.0425(16) 0.069(2) 0.050(2) 0.002(2) 0.0053(15) -0.0037(16)
C12 0.0517(18) 0.046(2) 0.041(2) -0.0012(18) -0.0002(15) -0.0030(16)
C13 0.0477(17) 0.052(2) 0.034(2) -0.0017(18) 0.0026(15) -0.0029(15)
C14 0.0624(19) 0.054(2) 0.038(2) 0.0013(18) 0.0051(17) -0.0006(16)
C15 0.060(2) 0.053(2) 0.046(2) -0.0023(19) 0.0017(18) 0.0067(16)
C16 0.0551(18) 0.078(3) 0.042(2) -0.002(2) 0.0021(16) -0.0013(18)
C17 0.0530(18) 0.050(2) 0.043(2) 0.0054(18) -0.0037(17) -0.0056(16)
C18 0.0570(18) 0.054(2) 0.037(2) 0.0010(17) 0.0047(16) -0.0014(15)
N6 0.0626(16) 0.0636(18) 0.0424(18) -0.0009(15) 0.0019(13) -0.0067(13)
N7 0.073(2) 0.080(2) 0.057(2) -0.0171(17) 0.0092(17) -0.0057(15)
N8 0.0497(16) 0.094(2) 0.088(3) 0.004(2) 0.0178(17) 0.0004(16)
N9 0.079(2) 0.086(2) 0.054(2) 0.0161(18) 0.0052(17) 0.0023(17)
C19 0.084(2) 0.074(2) 0.064(3) -0.005(2) 0.038(2) -0.0031(19)
C20 0.072(3) 0.100(3) 0.098(4) 0.016(3) -0.003(2) 0.019(2)
C21 0.076(2) 0.063(2) 0.065(3) 0.008(2) 0.018(2) -0.0065(17)
C22 0.072(2) 0.090(3) 0.082(3) -0.006(2) -0.005(2) -0.023(2)
C23 0.063(2) 0.062(2) 0.077(3) -0.002(2) 0.015(2) 0.0078(16)
C24 0.105(3) 0.115(4) 0.048(3) -0.009(3) 0.011(2) -0.002(2)
O6 0.0720(16) 0.119(2) 0.269(4) -0.075(3) 0.073(2) -0.0151(15)

loop_
_atom_type_symbol
_atom_type_description
_atom_type_scat_dispersion_real
_atom_type_scat_dispersion_imag
_atom_type_scat_source
C C 0.0033 0.0016 'International Tables Vol C Tables 4.2.6.8 and 6.1.1.4'
H H 0.0000 0.0000 'International Tables Vol C Tables 4.2.6.8 and 6.1.1.4'
N N 0.0061 0.0033 'International Tables Vol C Tables 4.2.6.8 and 6.1.1.4'
O O 0.0106 0.0060 'International Tables Vol C Tables 4.2.6.8 and 6.1.1.4'
S S 0.1246 0.1234 'International Tables Vol C Tables 4.2.6.8 and 6.1.1.4'

loop_
_geom_angle_atom_site_label_1
_geom_angle_atom_site_label_2
_geom_angle_atom_site_label_3
_geom_angle
C11 N1 C1 133.7(3)
C11 N1 H1N 111.2
C1 N1 H1N 115.1
C11 N2 N3 120.8(3)
C11 N2 H2N 115.3
N3 N2 H2N 123.8
C12 N3 N2 113.1(3)
O3 N4 O2 123.9(4)
O3 N4 C15 119.0(4)
O2 N4 C15 117.1(4)
O5 N5 O4 123.7(3)
O5 N5 C17 117.3(3)
O4 N5 C17 118.9(3)
C2 C1 N1 123.4(4)
C2 C1 C9 121.3(3)
N1 C1 C9 115.3(3)
C1 C2 C3 120.7(4)
C1 C2 H2 119.7
C3 C2 H2 119.7
C4 C3 C2 120.3(5)
C4 C3 H3 119.9
C2 C3 H3 119.9
C3 C4 C10 121.6(4)
C3 C4 H4 119.2
C10 C4 H4 119.2
C6 C5 C10 122.0(4)
C6 C5 H5 119.0
C10 C5 H5 119.0
C5 C6 C7 120.4(4)
C5 C6 H6 119.8
C7 C6 H6 119.8
C8 C7 C6 119.2(4)
C8 C7 H7 120.4
C6 C7 H7 120.4
C7 C8 C9 122.3(3)
C7 C8 H8 118.9
C9 C8 H8 118.9
C8 C9 C1 124.7(3)
C8 C9 C10 118.1(4)
C1 C9 C10 117.1(4)
C5 C10 C4 123.1(4)
C5 C10 C9 117.9(4)
C4 C10 C9 119.0(4)
N2 C11 N1 111.4(3)
N2 C11 S1 120.7(3)
N1 C11 S1 127.9(3)
O1 C12 N3 125.4(3)
O1 C12 C13 119.4(3)
N3 C12 C13 115.1(3)
C18 C13 C14 119.3(3)
C18 C13 C12 121.9(3)
C14 C13 C12 118.8(3)
C15 C14 C13 119.5(3)
C15 C14 H14 120.3
C13 C14 H14 120.3
C14 C15 C16 122.9(3)
C14 C15 N4 120.6(3)
C16 C15 N4 116.5(4)
C15 C16 C17 116.1(3)
C15 C16 H16 121.9
C17 C16 H16 121.9
C18 C17 C16 123.2(3)
C18 C17 N5 119.7(3)
C16 C17 N5 117.1(3)
C17 C18 C13 118.9(3)
C17 C18 H18 120.6
C13 C18 H18 120.6
C19 N6 C23 108.4(2)
C19 N6 C21 108.5(2)
C23 N6 C21 108.8(3)
C19 N6 H6N 104.2
C23 N6 H6N 113.1
C21 N6 H6N 113.5
C23 N7 C22 108.7(3)
C23 N7 C24 108.5(3)
C22 N7 C24 108.4(3)
C19 N8 C20 108.8(3)
C19 N8 C22 108.8(3)
C20 N8 C22 109.2(3)
C21 N9 C24 109.4(3)
C21 N9 C20 108.2(3)
C24 N9 C20 108.5(3)
N8 C19 N6 109.8(3)
N8 C19 H19A 109.7
N6 C19 H19A 109.7
N8 C19 H19B 109.7
N6 C19 H19B 109.7
H19A C19 H19B 108.2
N8 C20 N9 111.8(3)
N8 C20 H20A 109.3
N9 C20 H20A 109.3
N8 C20 H20B 109.3
N9 C20 H20B 109.3
H20A C20 H20B 107.9
N9 C21 N6 109.9(2)
N9 C21 H21A 109.7
N6 C21 H21A 109.7
N9 C21 H21B 109.7
N6 C21 H21B 109.7
H21A C21 H21B 108.2
N7 C22 N8 111.6(3)
N7 C22 H22A 109.3
N8 C22 H22A 109.3
N7 C22 H22B 109.3
N8 C22 H22B 109.3
H22A C22 H22B 108.0
N7 C23 N6 110.6(2)
N7 C23 H23A 109.5
N6 C23 H23A 109.5
N7 C23 H23B 109.5
N6 C23 H23B 109.5
H23A C23 H23B 108.1
N9 C24 N7 112.5(3)
N9 C24 H24A 109.1
N7 C24 H24A 109.1
N9 C24 H24B 109.1
N7 C24 H24B 109.1
H24A C24 H24B 107.8
H1O O6 H2O 80.9

loop_
_geom_bond_atom_site_label_1
_geom_bond_atom_site_label_2
_geom_bond_distance
S1 C11 1.659(3)
O1 C12 1.291(3)
O2 N4 1.226(4)
O3 N4 1.218(4)
O5 N5 1.222(3)
O4 N5 1.223(3)
N1 C11 1.360(4)
N1 C1 1.413(4)
N1 H1N 0.7407
N2 C11 1.349(4)
N2 N3 1.396(3)
N2 H2N 1.0001
N3 C12 1.304(3)
N4 C15 1.483(4)
N5 C17 1.488(4)
C1 C2 1.371(4)
C1 C9 1.430(4)
C2 C3 1.384(5)
C2 H2 0.9300
C3 C4 1.358(5)
C3 H3 0.9300
C4 C10 1.414(5)
C4 H4 0.9300
C5 C6 1.350(5)
C5 C10 1.401(5)
C5 H5 0.9300
C6 C7 1.409(5)
C6 H6 0.9300
C7 C8 1.349(4)
C7 H7 0.9300
C8 C9 1.409(4)
C8 H8 0.9300
C9 C10 1.430(4)
C12 C13 1.474(4)
C13 C18 1.384(4)
C13 C14 1.387(4)
C14 C15 1.359(4)
C14 H14 0.9300
C15 C16 1.375(4)
C16 C17 1.380(4)
C16 H16 0.9300
C17 C18 1.365(4)
C18 H18 0.9300
N6 C19 1.495(4)
N6 C23 1.501(4)
N6 C21 1.511(4)
N6 H6N 1.0900
N7 C23 1.427(4)
N7 C22 1.458(4)
N7 C24 1.467(4)
N8 C19 1.433(4)
N8 C20 1.459(4)
N8 C22 1.473(4)
N9 C21 1.423(4)
N9 C24 1.462(4)
N9 C20 1.469(4)
C19 H19A 0.9700
C19 H19B 0.9700
C20 H20A 0.9700
C20 H20B 0.9700
C21 H21A 0.9700
C21 H21B 0.9700
C22 H22A 0.9700
C22 H22B 0.9700
C23 H23A 0.9700
C23 H23B 0.9700
C24 H24A 0.9700
C24 H24B 0.9700
O6 H1O 0.9400
O6 H2O 0.9404

loop_
_geom_torsion_atom_site_label_1
_geom_torsion_atom_site_label_2
_geom_torsion_atom_site_label_3
_geom_torsion_atom_site_label_4
_geom_torsion
C11 N2 N3 C12 169.5(2)
C11 N1 C1 C2 3.9(5)
C11 N1 C1 C9 -175.7(3)
N1 C1 C2 C3 -179.6(3)
C9 C1 C2 C3 -0.1(5)
C1 C2 C3 C4 -0.2(5)
C2 C3 C4 C10 -0.5(6)
C10 C5 C6 C7 -0.2(6)
C5 C6 C7 C8 -0.1(5)
C6 C7 C8 C9 -0.1(5)
C7 C8 C9 C1 180.0(3)
C7 C8 C9 C10 0.6(4)
C2 C1 C9 C8 -178.2(3)
N1 C1 C9 C8 1.3(4)
C2 C1 C9 C10 1.2(4)
N1 C1 C9 C10 -179.3(2)
C6 C5 C10 C4 -177.7(4)
C6 C5 C10 C9 0.7(5)
C3 C4 C10 C5 179.9(3)
C3 C4 C10 C9 1.6(5)
C8 C9 C10 C5 -0.9(4)
C1 C9 C10 C5 179.7(3)
C8 C9 C10 C4 177.6(3)
C1 C9 C10 C4 -1.8(4)
N3 N2 C11 N1 -1.3(3)
N3 N2 C11 S1 178.36(18)
C1 N1 C11 N2 175.2(3)
C1 N1 C11 S1 -4.5(5)
N2 N3 C12 O1 -0.9(4)
N2 N3 C12 C13 -178.6(2)
O1 C12 C13 C18 -171.6(2)
N3 C12 C13 C18 6.3(4)
O1 C12 C13 C14 7.8(4)
N3 C12 C13 C14 -174.3(2)
C18 C13 C14 C15 1.1(4)
C12 C13 C14 C15 -178.3(2)
C13 C14 C15 C16 0.8(4)
C13 C14 C15 N4 -177.7(2)
O3 N4 C15 C14 177.4(3)
O2 N4 C15 C14 -3.8(4)
O3 N4 C15 C16 -1.3(4)
O2 N4 C15 C16 177.6(3)
C14 C15 C16 C17 -0.9(4)
N4 C15 C16 C17 177.7(2)
C15 C16 C17 C18 -1.0(4)
C15 C16 C17 N5 179.1(2)
O5 N5 C17 C18 -5.6(4)
O4 N5 C17 C18 172.6(3)
O5 N5 C17 C16 174.2(3)
O4 N5 C17 C16 -7.5(4)
C16 C17 C18 C13 2.9(4)
N5 C17 C18 C13 -177.2(2)
C14 C13 C18 C17 -2.9(4)
C12 C13 C18 C17 176.5(2)
C20 N8 C19 N6 -59.4(4)
C22 N8 C19 N6 59.5(4)
C23 N6 C19 N8 -59.1(3)
C21 N6 C19 N8 58.9(3)
C19 N8 C20 N9 60.9(4)
C22 N8 C20 N9 -57.7(4)
C21 N9 C20 N8 -61.3(4)
C24 N9 C20 N8 57.3(4)
C24 N9 C21 N6 -58.2(4)
C20 N9 C21 N6 59.8(3)
C19 N6 C21 N9 -59.7(3)
C23 N6 C21 N9 58.0(3)
C23 N7 C22 N8 59.9(4)
C24 N7 C22 N8 -57.8(4)
C19 N8 C22 N7 -60.5(4)
C20 N8 C22 N7 58.2(4)
C22 N7 C23 N6 -59.1(4)
C24 N7 C23 N6 58.6(4)
C19 N6 C23 N7 59.1(4)
C21 N6 C23 N7 -58.7(3)
C21 N9 C24 N7 59.9(4)
C20 N9 C24 N7 -57.9(4)
C23 N7 C24 N9 -59.5(4)
C22 N7 C24 N9 58.3(4)
